data_4071736
loop_
_publ_author_name
'Arliguie, Th\'er\`ese'
'Blug, Matthias'
'Le Floch, Pascal'
'M\'ezailles, Nicolas'
'Thu\'ery, Pierre'
'Ephritikhine, Michel'

_publ_section_title
;
 Organouranium Complexes with Phosphinine-Based SPS Pincer Ligands.
 Variations with the Substituent at the Phosphorus Atom
;
_journal_issue 16
_journal_name_full Organometallics
_journal_page_first 4158
_journal_paper_doi 10.1021/om8003493
_journal_volume 27
_journal_year 2008
_chemical_formula_sum 'C79 H111 B2 P3 S2 U'
_chemical_formula_weight 1477.36
_space_group_IT_number 2
_symmetry_cell_setting triclinic
_symmetry_space_group_name_Hall '-P 1'
_symmetry_space_group_name_H-M 'P -1'
_atom_sites_solution_hydrogens geom
_atom_sites_solution_primary heavy
_atom_sites_solution_secondary difmap
_audit_creation_method SHELXL-97
_cell_angle_alpha 96.727(2)
_cell_angle_beta 91.573(3)
_cell_angle_gamma 100.436(5)
_cell_formula_units_Z 2
_cell_length_a 11.4079(7)
_cell_length_b 13.8663(8)
_cell_length_c 24.1144(16)
_cell_measurement_reflns_used 22588
_cell_measurement_temperature 100(2)
_cell_measurement_theta_max 25.68
_cell_measurement_theta_min 2.13
_cell_volume 3721.0(4)
_computing_cell_refinement 'DENZO-SMN (Otwinowski & Minor, 1997)'
_computing_data_collection 'Kappa-CCD software (Nonius B.V., 1998)'
_computing_data_reduction 'DENZO-SMN (Otwinowski & Minor, 1997)'
_computing_molecular_graphics 'SHELXTL (Sheldrick, 1999)'
_computing_publication_material 'SHELXTL (Sheldrick, 1999)'
_computing_structure_refinement 'SHELXL-97 (Sheldrick, 1997)'
_computing_structure_solution 'SHELXS-97 (Sheldrick, 1997)'
_diffrn_ambient_temperature 100(2)
_diffrn_measured_fraction_theta_full 0.889
_diffrn_measured_fraction_theta_max 0.889
_diffrn_measurement_device_type 'Nonius Kappa-CCD'
_diffrn_measurement_method '\f scans'
_diffrn_radiation_monochromator graphite
_diffrn_radiation_source 'fine-focus sealed tube'
_diffrn_radiation_type MoK\a
_diffrn_radiation_wavelength 0.71073
_diffrn_reflns_av_R_equivalents 0.0647
_diffrn_reflns_av_sigmaI/netI 0.0930
_diffrn_reflns_limit_h_max 13
_diffrn_reflns_limit_h_min -13
_diffrn_reflns_limit_k_max 16
_diffrn_reflns_limit_k_min -16
_diffrn_reflns_limit_l_max 29
_diffrn_reflns_limit_l_min -29
_diffrn_reflns_number 22588
_diffrn_reflns_theta_full 25.68
_diffrn_reflns_theta_max 25.68
_diffrn_reflns_theta_min 2.13
_diffrn_standards_decay_% none
_diffrn_standards_interval_time 0
_exptl_absorpt_coefficient_mu 2.343
_exptl_absorpt_correction_T_max 0.932
_exptl_absorpt_correction_T_min 0.704
_exptl_absorpt_correction_type refdelf
_exptl_absorpt_process_details 'program DELABS from PLATON (Spek, 2000)'
_exptl_crystal_colour 'translucent light orange'
_exptl_crystal_density_diffrn 1.319
_exptl_crystal_density_method 'not measured'
_exptl_crystal_description platelet
_exptl_crystal_F_000 1528
_exptl_crystal_size_max 0.22
_exptl_crystal_size_mid 0.12
_exptl_crystal_size_min 0.03
_refine_diff_density_max 1.576
_refine_diff_density_min -1.222
_refine_diff_density_rms 0.107
_refine_ls_extinction_method none
_refine_ls_goodness_of_fit_ref 1.078
_refine_ls_hydrogen_treatment constr
_refine_ls_matrix_type full
_refine_ls_number_parameters 790
_refine_ls_number_reflns 12539
_refine_ls_number_restraints 30
_refine_ls_restrained_S_all 1.079
_refine_ls_R_factor_all 0.0815
_refine_ls_R_factor_gt 0.0590
_refine_ls_shift/su_max 0.001
_refine_ls_shift/su_mean 0.000
_refine_ls_structure_factor_coef Fsqd
_refine_ls_weighting_details 'calc w=1/[\s^2^(Fo^2^)+(0.0383P)^2^+11.3392P] where P=(Fo^2^+2Fc^2^)/3'
_refine_ls_weighting_scheme calc
_refine_ls_wR_factor_gt 0.1267
_refine_ls_wR_factor_ref 0.1372
_reflns_number_gt 10037
_reflns_number_total 12539
_reflns_threshold_expression >2sigma(I)
_cod_data_source_file om8003493-file001.cif
_cod_data_source_block 1.4.5cyclohexane
_cod_database_code 4071736

loop_
_symmetry_equiv_pos_as_xyz
'x, y, z'
'-x, -y, -z'

loop_
_atom_site_label
_atom_site_type_symbol
_atom_site_fract_x
_atom_site_fract_y
_atom_site_fract_z
_atom_site_U_iso_or_equiv
_atom_site_adp_type
_atom_site_occupancy
_atom_site_symmetry_multiplicity
_atom_site_calc_flag
_atom_site_refinement_flags
U U 0.54997(3) 0.77708(2) 0.727999(11) 0.03157(9) Uani 1 1 d .
S1 S 0.78005(17) 0.82141(14) 0.68105(7) 0.0354(4) Uani 1 1 d .
S2 S 0.67193(17) 0.63343(13) 0.76922(7) 0.0346(4) Uani 1 1 d .
P1 P 0.57370(16) 0.62166(13) 0.63446(7) 0.0287(4) Uani 1 1 d .
P2 P 0.78617(16) 0.76404(13) 0.60087(7) 0.0287(4) Uani 1 1 d .
P3 P 0.62451(16) 0.49879(13) 0.72517(7) 0.0299(4) Uani 1 1 d .
B1 B 0.4716(8) 0.8686(6) 0.6519(4) 0.039(2) Uani 1 1 d .
H1B H 0.5797 0.9084 0.6687 0.047 Uiso 1 1 d R
H2B H 0.4768 0.7915 0.6342 0.047 Uiso 1 1 d R
H3B H 0.4096 0.8496 0.6860 0.047 Uiso 1 1 d R
H4B H 0.4367 0.9051 0.6223 0.047 Uiso 1 1 d R
B2 B 0.3494(9) 0.6648(7) 0.7414(4) 0.042(2) Uani 1 1 d .
H5B H 0.3516 0.7384 0.7351 0.051 Uiso 1 1 d R
H6B H 0.4046 0.6575 0.7090 0.051 Uiso 1 1 d R
H7B H 0.4216 0.6683 0.7676 0.051 Uiso 1 1 d R
H8B H 0.2820 0.6349 0.7579 0.051 Uiso 1 1 d R
C1 C 0.6887(6) 0.6499(5) 0.5864(3) 0.0300(15) Uani 1 1 d .
C2 C 0.7082(6) 0.5687(5) 0.5481(3) 0.0284(14) Uani 1 1 d .
C3 C 0.6731(6) 0.4715(5) 0.5581(3) 0.0297(15) Uani 1 1 d .
H3 H 0.6718 0.4222 0.5283 0.036 Uiso 1 1 calc R
C4 C 0.6391(6) 0.4418(5) 0.6105(3) 0.0312(15) Uani 1 1 d .
C5 C 0.6047(6) 0.5068(5) 0.6526(3) 0.0291(15) Uani 1 1 d .
C6 C 0.4411(6) 0.5816(5) 0.5875(3) 0.0324(15) Uani 1 1 d .
H6A H 0.4237 0.6369 0.5704 0.049 Uiso 1 1 calc R
H6B H 0.3746 0.5558 0.6084 0.049 Uiso 1 1 calc R
H6C H 0.4553 0.5311 0.5590 0.049 Uiso 1 1 calc R
C7 C 0.7549(6) 0.8549(5) 0.5561(3) 0.0316(15) Uani 1 1 d .
C8 C 0.6412(6) 0.8469(5) 0.5330(3) 0.0327(16) Uani 1 1 d .
H8 H 0.5820 0.7938 0.5387 0.039 Uiso 1 1 calc R
C9 C 0.6150(7) 0.9190(6) 0.5010(3) 0.0411(18) Uani 1 1 d .
H9 H 0.5385 0.9139 0.4852 0.049 Uiso 1 1 calc R
C10 C 0.7035(8) 0.9978(6) 0.4932(3) 0.048(2) Uani 1 1 d .
H10 H 0.6866 1.0458 0.4719 0.057 Uiso 1 1 calc R
C11 C 0.8159(7) 1.0056(5) 0.5167(3) 0.0409(18) Uani 1 1 d .
H11 H 0.8749 1.0587 0.5109 0.049 Uiso 1 1 calc R
C12 C 0.8427(7) 0.9358(6) 0.5486(3) 0.0380(17) Uani 1 1 d .
H12 H 0.9189 0.9426 0.5651 0.046 Uiso 1 1 calc R
C13 C 0.9398(6) 0.7487(5) 0.5901(3) 0.0335(16) Uani 1 1 d .
C14 C 0.9945(6) 0.7613(5) 0.5395(3) 0.0368(17) Uani 1 1 d .
H14 H 0.9534 0.7789 0.5096 0.044 Uiso 1 1 calc R
C15 C 1.1111(7) 0.7469(6) 0.5350(4) 0.045(2) Uani 1 1 d .
H15 H 1.1474 0.7530 0.5012 0.054 Uiso 1 1 calc R
C16 C 1.1741(8) 0.7238(6) 0.5795(4) 0.053(2) Uani 1 1 d .
H16 H 1.2536 0.7177 0.5763 0.063 Uiso 1 1 calc R
C17 C 1.1193(7) 0.7098(6) 0.6288(4) 0.049(2) Uani 1 1 d .
H17 H 1.1612 0.6917 0.6583 0.059 Uiso 1 1 calc R
C18 C 1.0024(7) 0.7223(6) 0.6350(4) 0.0434(19) Uani 1 1 d .
H18 H 0.9660 0.7133 0.6686 0.052 Uiso 1 1 calc R
C19 C 0.7734(6) 0.5867(5) 0.4962(3) 0.0277(14) Uani 1 1 d .
C20 C 0.8616(6) 0.5329(5) 0.4785(3) 0.0331(16) Uani 1 1 d .
H20 H 0.8823 0.4863 0.4999 0.040 Uiso 1 1 calc R
C21 C 0.9182(6) 0.5488(5) 0.4290(3) 0.0344(16) Uani 1 1 d .
H21 H 0.9771 0.5134 0.4178 0.041 Uiso 1 1 calc R
C22 C 0.8873(7) 0.6167(6) 0.3965(3) 0.0389(17) Uani 1 1 d .
H22 H 0.9265 0.6282 0.3639 0.047 Uiso 1 1 calc R
C23 C 0.7968(7) 0.6682(5) 0.4128(3) 0.0359(16) Uani 1 1 d .
H23 H 0.7747 0.7130 0.3905 0.043 Uiso 1 1 calc R
C24 C 0.7397(7) 0.6530(5) 0.4620(3) 0.0346(16) Uani 1 1 d .
H24 H 0.6789 0.6869 0.4722 0.042 Uiso 1 1 calc R
C25 C 0.6457(7) 0.3374(5) 0.6176(3) 0.0327(16) Uani 1 1 d .
C26 C 0.5448(7) 0.2712(5) 0.6302(3) 0.0365(17) Uani 1 1 d .
H26 H 0.4729 0.2929 0.6355 0.044 Uiso 1 1 calc R
C27 C 0.5512(7) 0.1740(5) 0.6350(3) 0.0406(18) Uani 1 1 d .
H27 H 0.4833 0.1311 0.6434 0.049 Uiso 1 1 calc R
C28 C 0.6568(8) 0.1388(6) 0.6275(3) 0.047(2) Uani 1 1 d .
H28 H 0.6602 0.0731 0.6306 0.056 Uiso 1 1 calc R
C29 C 0.7581(7) 0.2049(6) 0.6153(3) 0.0400(18) Uani 1 1 d .
H29 H 0.8303 0.1835 0.6108 0.048 Uiso 1 1 calc R
C30 C 0.7512(7) 0.3019(6) 0.6100(3) 0.0387(17) Uani 1 1 d .
H30 H 0.8189 0.3445 0.6010 0.046 Uiso 1 1 calc R
C31 C 0.7451(6) 0.4335(5) 0.7374(3) 0.0302(15) Uani 1 1 d .
C32 C 0.7301(7) 0.3398(5) 0.7528(3) 0.0351(16) Uani 1 1 d .
H32 H 0.6537 0.3056 0.7575 0.042 Uiso 1 1 calc R
C33 C 0.8279(7) 0.2961(6) 0.7613(3) 0.0414(18) Uani 1 1 d .
H33 H 0.8174 0.2333 0.7726 0.050 Uiso 1 1 calc R
C34 C 0.9406(8) 0.3458(6) 0.7531(3) 0.046(2) Uani 1 1 d .
H34 H 1.0060 0.3160 0.7585 0.055 Uiso 1 1 calc R
C35 C 0.9581(7) 0.4395(6) 0.7369(3) 0.0397(18) Uani 1 1 d .
H35 H 1.0344 0.4726 0.7312 0.048 Uiso 1 1 calc R
C36 C 0.8603(7) 0.4828(6) 0.7294(3) 0.0373(17) Uani 1 1 d .
H36 H 0.8711 0.5460 0.7188 0.045 Uiso 1 1 calc R
C37 C 0.4915(6) 0.4332(5) 0.7526(3) 0.0330(16) Uani 1 1 d .
C38 C 0.4942(7) 0.4125(6) 0.8083(3) 0.0394(17) Uani 1 1 d .
H38 H 0.5649 0.4293 0.8303 0.047 Uiso 1 1 calc R
C39 C 0.3902(7) 0.3668(6) 0.8299(3) 0.0417(19) Uani 1 1 d .
H39 H 0.3920 0.3496 0.8660 0.050 Uiso 1 1 calc R
C40 C 0.2842(7) 0.3467(7) 0.7985(3) 0.048(2) Uani 1 1 d .
H40 H 0.2144 0.3186 0.8141 0.058 Uiso 1 1 calc R
C41 C 0.2805(7) 0.3678(6) 0.7436(3) 0.0456(19) Uani 1 1 d .
H41 H 0.2092 0.3527 0.7221 0.055 Uiso 1 1 calc R
C42 C 0.3847(6) 0.4118(6) 0.7213(3) 0.0360(16) Uani 1 1 d .
H42 H 0.3827 0.4270 0.6848 0.043 Uiso 1 1 calc R
C43 C 0.4930(8) 0.8901(6) 0.8216(3) 0.046(2) Uani 1 1 d .
C44 C 0.5740(7) 0.8321(6) 0.8416(3) 0.0383(17) Uani 1 1 d .
C45 C 0.6886(7) 0.8659(5) 0.8223(3) 0.0389(17) Uani 1 1 d .
C46 C 0.6749(8) 0.9450(5) 0.7901(3) 0.0418(19) Uani 1 1 d .
C47 C 0.5578(8) 0.9592(6) 0.7907(3) 0.045(2) Uani 1 1 d .
C48 C 0.3652(9) 0.8846(9) 0.8376(4) 0.070(3) Uani 1 1 d .
H48A H 0.3624 0.9293 0.8708 0.106 Uiso 1 1 calc R
H48B H 0.3326 0.8184 0.8443 0.106 Uiso 1 1 calc R
H48C H 0.3193 0.9024 0.8077 0.106 Uiso 1 1 calc R
C49 C 0.5443(9) 0.7565(7) 0.8821(3) 0.054(2) Uani 1 1 d .
H49A H 0.5945 0.7080 0.8763 0.081 Uiso 1 1 calc R
H49B H 0.4622 0.7247 0.8759 0.081 Uiso 1 1 calc R
H49C H 0.5574 0.7890 0.9197 0.081 Uiso 1 1 calc R
C50 C 0.8027(8) 0.8387(7) 0.8396(4) 0.053(2) Uani 1 1 d .
H50A H 0.8443 0.8888 0.8678 0.080 Uiso 1 1 calc R
H50B H 0.8511 0.8331 0.8079 0.080 Uiso 1 1 calc R
H50C H 0.7867 0.7766 0.8545 0.080 Uiso 1 1 calc R
C51 C 0.7813(8) 1.0136(6) 0.7708(4) 0.056(2) Uani 1 1 d .
H51A H 0.7556 1.0465 0.7410 0.084 Uiso 1 1 calc R
H51B H 0.8399 0.9759 0.7576 0.084 Uiso 1 1 calc R
H51C H 0.8156 1.0619 0.8015 0.084 Uiso 1 1 calc R
C52 C 0.5146(10) 1.0425(6) 0.7667(4) 0.059(3) Uani 1 1 d .
H52A H 0.4303 1.0246 0.7581 0.088 Uiso 1 1 calc R
H52B H 0.5552 1.0552 0.7332 0.088 Uiso 1 1 calc R
H52C H 0.5309 1.1007 0.7935 0.088 Uiso 1 1 calc R
C53 C 0.1404(10) 0.0838(8) 0.6349(4) 0.072(3) Uani 1 1 d U
H53A H 0.2155 0.1304 0.6408 0.087 Uiso 1 1 calc R
H53B H 0.1109 0.0835 0.5968 0.087 Uiso 1 1 calc R
C54 C 0.1624(11) -0.0189(8) 0.6427(4) 0.071(3) Uani 1 1 d .
H54A H 0.0921 -0.0674 0.6291 0.085 Uiso 1 1 calc R
H54B H 0.2284 -0.0330 0.6206 0.085 Uiso 1 1 calc R
C55 C 0.1903(10) -0.0284(8) 0.7026(4) 0.069(3) Uani 1 1 d .
H55A H 0.1937 -0.0969 0.7060 0.083 Uiso 1 1 calc R
H55B H 0.2685 0.0107 0.7139 0.083 Uiso 1 1 calc R
C56 C 0.1037(12) 0.0033(8) 0.7405(4) 0.076(3) Uani 1 1 d .
H56A H 0.1314 0.0015 0.7787 0.092 Uiso 1 1 calc R
H56B H 0.0285 -0.0428 0.7334 0.092 Uiso 1 1 calc R
C57 C 0.0830(10) 0.1078(7) 0.7341(4) 0.065(3) Uani 1 1 d .
H57A H 0.0181 0.1223 0.7569 0.077 Uiso 1 1 calc R
H57B H 0.1543 0.1555 0.7473 0.077 Uiso 1 1 calc R
C58 C 0.0532(11) 0.1173(8) 0.6740(4) 0.075(3) Uani 1 1 d .
H58A H -0.0255 0.0786 0.6632 0.090 Uiso 1 1 calc R
H58B H 0.0504 0.1859 0.6706 0.090 Uiso 1 1 calc R
C59 C 0.0584(9) 0.0586(8) 0.9050(4) 0.068(3) Uani 1 1 d .
H59A H -0.0164 0.0546 0.9235 0.082 Uiso 1 1 calc R
H59B H 0.0449 0.0134 0.8706 0.082 Uiso 1 1 calc R
C60 C 0.1514(10) 0.0285(7) 0.9428(4) 0.071(3) Uani 1 1 d .
H60A H 0.2239 0.0266 0.9230 0.085 Uiso 1 1 calc R
H60B H 0.1217 -0.0372 0.9524 0.085 Uiso 1 1 calc R
C61 C 0.1793(9) 0.1015(7) 0.9962(4) 0.062(2) Uani 1 1 d .
H61A H 0.1085 0.0991 1.0178 0.074 Uiso 1 1 calc R
H61B H 0.2414 0.0831 1.0188 0.074 Uiso 1 1 calc R
C62 C 0.2200(9) 0.2052(8) 0.9819(4) 0.063(3) Uani 1 1 d .
H62A H 0.2952 0.2087 0.9638 0.075 Uiso 1 1 calc R
H62B H 0.2334 0.2508 1.0162 0.075 Uiso 1 1 calc R
C63 C 0.1293(9) 0.2369(7) 0.9436(4) 0.064(3) Uani 1 1 d .
H63A H 0.0570 0.2412 0.9632 0.077 Uiso 1 1 calc R
H63B H 0.1614 0.3018 0.9335 0.077 Uiso 1 1 calc R
C64 C 0.0999(9) 0.1641(8) 0.8913(4) 0.065(3) Uani 1 1 d .
H64A H 0.1700 0.1663 0.8693 0.078 Uiso 1 1 calc R
H64B H 0.0376 0.1829 0.8690 0.078 Uiso 1 1 calc R
C65 C 0.1447(14) 0.6339(12) 0.9012(7) 0.119(5) Uani 1 1 d U
H65A H 0.2071 0.6683 0.8803 0.143 Uiso 1 1 calc R
H65B H 0.1706 0.6454 0.9405 0.143 Uiso 1 1 calc R
C66 C 0.0258(14) 0.6739(11) 0.8926(7) 0.112(5) Uani 1 1 d U
H66A H 0.0362 0.7410 0.9113 0.135 Uiso 1 1 calc R
H66B H 0.0113 0.6762 0.8530 0.135 Uiso 1 1 calc R
C67 C -0.0819(13) 0.6131(10) 0.9144(5) 0.095(4) Uani 1 1 d .
H67A H -0.0745 0.6208 0.9549 0.113 Uiso 1 1 calc R
H67B H -0.1526 0.6375 0.9036 0.113 Uiso 1 1 calc R
C68 C -0.0964(10) 0.5088(9) 0.8934(5) 0.083(4) Uani 1 1 d .
H68A H -0.1144 0.5000 0.8534 0.099 Uiso 1 1 calc R
H68B H -0.1635 0.4724 0.9107 0.099 Uiso 1 1 calc R
C69 C 0.0144(11) 0.4668(9) 0.9052(5) 0.084(3) Uani 1 1 d .
H69A H 0.0278 0.4689 0.9453 0.101 Uiso 1 1 calc R
H69B H 0.0025 0.3983 0.8887 0.101 Uiso 1 1 calc R
C70 C 0.1232(10) 0.5253(9) 0.8814(5) 0.077(3) Uani 1 1 d .
H70A H 0.1931 0.4992 0.8915 0.092 Uiso 1 1 calc R
H70B H 0.1132 0.5158 0.8409 0.092 Uiso 1 1 calc R
C71 C 0.7614(12) 0.2430(10) 0.9308(5) 0.092(4) Uani 1 1 d U
H71A H 0.7582 0.3026 0.9557 0.110 Uiso 1 1 calc R
H71B H 0.8338 0.2548 0.9105 0.110 Uiso 1 1 calc R
C72 C 0.7658(11) 0.1583(9) 0.9655(5) 0.085(3) Uani 1 1 d U
H72A H 0.8309 0.1777 0.9936 0.102 Uiso 1 1 calc R
H72B H 0.7807 0.1011 0.9414 0.102 Uiso 1 1 calc R
C73 C 0.6483(11) 0.1312(10) 0.9940(5) 0.091(4) Uani 1 1 d .
H73A H 0.6499 0.0733 1.0128 0.109 Uiso 1 1 calc R
H73B H 0.6389 0.1852 1.0219 0.109 Uiso 1 1 calc R
C74 C 0.5461(10) 0.1107(9) 0.9525(5) 0.081(3) Uani 1 1 d .
H74A H 0.4726 0.0980 0.9720 0.097 Uiso 1 1 calc R
H74B H 0.5509 0.0515 0.9276 0.097 Uiso 1 1 calc R
C75 C 0.5418(9) 0.1942(9) 0.9184(4) 0.071(3) Uani 1 1 d .
H75A H 0.4771 0.1746 0.8901 0.085 Uiso 1 1 calc R
H75B H 0.5262 0.2512 0.9424 0.085 Uiso 1 1 calc R
C76 C 0.6571(11) 0.2218(11) 0.8908(5) 0.094(4) Uani 1 1 d .
H76A H 0.6663 0.1682 0.8626 0.112 Uiso 1 1 calc R
H76B H 0.6543 0.2797 0.8721 0.112 Uiso 1 1 calc R
C77 C 0.5771(8) 0.5150(7) 0.9527(3) 0.052(2) Uani 1 1 d .
H77A H 0.5674 0.4491 0.9326 0.062 Uiso 1 1 calc R
H77B H 0.6309 0.5593 0.9325 0.062 Uiso 1 1 calc R
C78 C 0.4541(8) 0.5480(7) 0.9546(4) 0.054(2) Uani 1 1 d .
H78A H 0.4651 0.6167 0.9707 0.064 Uiso 1 1 calc R
H78B H 0.4201 0.5427 0.9168 0.064 Uiso 1 1 calc R
C79 C 0.3681(8) 0.4850(7) 0.9891(4) 0.056(2) Uani 1 1 d .
H79A H 0.2946 0.5108 0.9920 0.067 Uiso 1 1 calc R
H79B H 0.3488 0.4178 0.9705 0.067 Uiso 1 1 calc R

loop_
_atom_site_aniso_label
_atom_site_aniso_U_11
_atom_site_aniso_U_22
_atom_site_aniso_U_33
_atom_site_aniso_U_23
_atom_site_aniso_U_13
_atom_site_aniso_U_12
U 0.03405(16) 0.03025(15) 0.03158(15) 0.00388(9) 0.00122(10) 0.00904(10)
S1 0.0360(10) 0.0340(10) 0.0334(9) 0.0009(7) -0.0005(7) 0.0019(8)
S2 0.0383(10) 0.0316(10) 0.0336(9) 0.0019(7) -0.0035(7) 0.0080(8)
P1 0.0261(9) 0.0284(10) 0.0322(9) 0.0064(7) 0.0005(7) 0.0055(7)
P2 0.0284(10) 0.0257(10) 0.0323(9) 0.0054(7) 0.0005(7) 0.0051(7)
P3 0.0306(10) 0.0293(10) 0.0304(9) 0.0055(7) -0.0003(7) 0.0065(7)
B1 0.046(5) 0.037(5) 0.039(5) 0.009(4) 0.000(4) 0.019(4)
B2 0.049(6) 0.045(6) 0.035(5) 0.015(4) 0.008(4) 0.010(4)
C1 0.030(4) 0.025(4) 0.033(4) 0.006(3) -0.005(3) 0.002(3)
C2 0.028(4) 0.029(4) 0.028(3) 0.003(3) -0.005(3) 0.006(3)
C3 0.029(4) 0.031(4) 0.029(4) 0.000(3) 0.002(3) 0.007(3)
C4 0.025(4) 0.028(4) 0.037(4) 0.001(3) -0.003(3) 0.000(3)
C5 0.028(4) 0.024(4) 0.034(4) 0.007(3) 0.000(3) 0.001(3)
C6 0.028(4) 0.031(4) 0.040(4) 0.008(3) -0.002(3) 0.007(3)
C7 0.036(4) 0.031(4) 0.028(3) 0.002(3) 0.002(3) 0.008(3)
C8 0.030(4) 0.032(4) 0.036(4) -0.003(3) 0.003(3) 0.012(3)
C9 0.043(5) 0.038(5) 0.046(4) 0.008(3) 0.001(4) 0.015(4)
C10 0.070(6) 0.044(5) 0.039(4) 0.018(3) 0.011(4) 0.029(4)
C11 0.043(5) 0.027(4) 0.054(5) 0.007(3) 0.009(4) 0.006(3)
C12 0.037(4) 0.039(5) 0.037(4) -0.001(3) 0.006(3) 0.008(3)
C13 0.028(4) 0.022(4) 0.049(4) 0.004(3) 0.000(3) 0.001(3)
C14 0.032(4) 0.037(4) 0.042(4) 0.003(3) 0.005(3) 0.010(3)
C15 0.035(4) 0.030(4) 0.065(5) -0.006(4) 0.008(4) 0.001(3)
C16 0.036(5) 0.032(5) 0.088(7) -0.001(4) -0.001(5) 0.007(3)
C17 0.039(5) 0.047(5) 0.062(6) 0.012(4) -0.007(4) 0.012(4)
C18 0.032(4) 0.044(5) 0.057(5) 0.017(4) 0.001(4) 0.007(3)
C19 0.020(3) 0.028(4) 0.034(4) 0.002(3) -0.004(3) 0.003(3)
C20 0.030(4) 0.031(4) 0.039(4) 0.001(3) -0.003(3) 0.009(3)
C21 0.033(4) 0.035(4) 0.034(4) 0.002(3) 0.004(3) 0.005(3)
C22 0.040(5) 0.046(5) 0.030(4) 0.005(3) 0.001(3) 0.007(3)
C23 0.041(4) 0.034(4) 0.034(4) 0.009(3) -0.002(3) 0.007(3)
C24 0.035(4) 0.037(4) 0.033(4) 0.006(3) -0.001(3) 0.009(3)
C25 0.043(4) 0.033(4) 0.022(3) 0.000(3) 0.002(3) 0.007(3)
C26 0.036(4) 0.038(4) 0.034(4) 0.003(3) 0.000(3) 0.004(3)
C27 0.051(5) 0.026(4) 0.042(4) 0.009(3) -0.002(4) -0.001(3)
C28 0.074(6) 0.032(5) 0.034(4) 0.003(3) 0.002(4) 0.013(4)
C29 0.050(5) 0.039(5) 0.033(4) 0.003(3) 0.007(3) 0.014(4)
C30 0.041(5) 0.041(5) 0.036(4) 0.004(3) 0.008(3) 0.012(3)
C31 0.033(4) 0.029(4) 0.029(3) 0.002(3) 0.000(3) 0.007(3)
C32 0.035(4) 0.031(4) 0.038(4) 0.008(3) 0.002(3) 0.002(3)
C33 0.046(5) 0.030(4) 0.050(5) 0.006(3) -0.002(4) 0.011(3)
C34 0.050(5) 0.050(5) 0.044(5) 0.004(4) 0.006(4) 0.024(4)
C35 0.026(4) 0.044(5) 0.048(5) 0.006(3) 0.004(3) 0.006(3)
C36 0.037(4) 0.037(4) 0.038(4) 0.003(3) 0.000(3) 0.009(3)
C37 0.034(4) 0.032(4) 0.034(4) 0.003(3) 0.003(3) 0.008(3)
C38 0.038(4) 0.040(5) 0.039(4) 0.000(3) -0.005(3) 0.009(3)
C39 0.042(5) 0.052(5) 0.032(4) 0.014(3) 0.009(3) 0.006(4)
C40 0.041(5) 0.060(6) 0.040(4) 0.012(4) 0.007(4) -0.003(4)
C41 0.037(5) 0.054(5) 0.043(5) 0.012(4) 0.003(3) -0.001(4)
C42 0.031(4) 0.045(5) 0.032(4) 0.012(3) -0.003(3) 0.005(3)
C43 0.054(5) 0.053(6) 0.032(4) -0.007(4) -0.002(4) 0.018(4)
C44 0.046(5) 0.033(4) 0.034(4) 0.001(3) -0.002(3) 0.005(3)
C45 0.045(5) 0.034(4) 0.036(4) -0.002(3) -0.003(3) 0.008(3)
C46 0.069(6) 0.027(4) 0.028(4) 0.002(3) 0.004(4) 0.007(4)
C47 0.063(6) 0.046(5) 0.029(4) 0.005(3) -0.002(4) 0.020(4)
C48 0.055(6) 0.107(9) 0.050(6) -0.012(5) 0.005(5) 0.028(6)
C49 0.069(6) 0.057(6) 0.036(4) 0.013(4) -0.002(4) 0.005(5)
C50 0.052(6) 0.058(6) 0.046(5) -0.007(4) -0.012(4) 0.008(4)
C51 0.072(6) 0.037(5) 0.055(5) 0.001(4) 0.008(5) -0.001(4)
C52 0.090(7) 0.037(5) 0.053(5) -0.004(4) -0.003(5) 0.028(5)
C53 0.089(5) 0.065(5) 0.066(4) 0.011(4) 0.005(4) 0.018(4)
C54 0.091(8) 0.062(7) 0.069(7) 0.012(5) 0.018(6) 0.036(6)
C55 0.074(7) 0.068(7) 0.072(7) 0.012(5) -0.009(5) 0.028(6)
C56 0.116(10) 0.065(7) 0.058(6) 0.011(5) 0.013(6) 0.037(7)
C57 0.078(7) 0.053(6) 0.065(6) 0.001(5) 0.017(5) 0.021(5)
C58 0.088(8) 0.065(7) 0.079(7) 0.004(5) 0.001(6) 0.040(6)
C59 0.072(7) 0.071(7) 0.053(6) -0.001(5) 0.003(5) -0.004(5)
C60 0.087(8) 0.050(6) 0.079(7) 0.004(5) 0.012(6) 0.023(5)
C61 0.058(6) 0.069(7) 0.061(6) 0.018(5) 0.008(5) 0.014(5)
C62 0.055(6) 0.070(7) 0.061(6) 0.002(5) -0.009(5) 0.011(5)
C63 0.063(7) 0.058(6) 0.072(7) 0.013(5) -0.014(5) 0.011(5)
C64 0.068(7) 0.069(7) 0.054(6) 0.011(5) -0.002(5) 0.000(5)
C65 0.118(6) 0.114(6) 0.124(6) 0.014(5) -0.002(5) 0.020(5)
C66 0.117(6) 0.103(6) 0.119(6) 0.021(4) -0.007(5) 0.023(5)
C67 0.116(11) 0.095(10) 0.084(9) 0.004(7) 0.019(8) 0.052(8)
C68 0.078(8) 0.099(10) 0.091(8) 0.034(7) 0.019(6) 0.052(7)
C69 0.085(9) 0.079(9) 0.099(9) 0.031(7) 0.012(7) 0.032(7)
C70 0.060(7) 0.092(9) 0.077(7) -0.007(6) -0.005(6) 0.023(6)
C71 0.090(5) 0.094(5) 0.092(5) 0.024(4) 0.009(4) 0.008(4)
C72 0.082(5) 0.090(5) 0.089(5) 0.030(4) 0.004(4) 0.015(4)
C73 0.076(8) 0.114(11) 0.095(9) 0.063(8) 0.018(7) 0.018(7)
C74 0.073(8) 0.075(8) 0.089(8) 0.015(6) 0.008(6) -0.006(6)
C75 0.056(7) 0.089(9) 0.070(7) 0.019(6) 0.000(5) 0.016(6)
C76 0.083(9) 0.133(12) 0.078(8) 0.043(8) 0.021(7) 0.033(8)
C77 0.053(5) 0.057(6) 0.044(5) 0.013(4) 0.004(4) 0.001(4)
C78 0.060(6) 0.051(6) 0.048(5) 0.011(4) -0.012(4) 0.006(4)
C79 0.046(5) 0.063(6) 0.054(5) 0.005(4) -0.007(4) 0.002(4)

loop_
_atom_type_symbol
_atom_type_description
_atom_type_scat_dispersion_real
_atom_type_scat_dispersion_imag
_atom_type_scat_source
C C 0.0033 0.0016 'International Tables Vol C Tables 4.2.6.8 and 6.1.1.4'
H H 0.0000 0.0000 'International Tables Vol C Tables 4.2.6.8 and 6.1.1.4'
B B 0.0013 0.0007 'International Tables Vol C Tables 4.2.6.8 and 6.1.1.4'
P P 0.1023 0.0942 'International Tables Vol C Tables 4.2.6.8 and 6.1.1.4'
S S 0.1246 0.1234 'International Tables Vol C Tables 4.2.6.8 and 6.1.1.4'
U U -9.6767 9.6646 'International Tables Vol C Tables 4.2.6.8 and 6.1.1.4'

loop_
_geom_angle_atom_site_label_1
_geom_angle_atom_site_label_2
_geom_angle_atom_site_label_3
_geom_angle
_geom_angle_site_symmetry_1
B1 U B2 96.4(3) .
B1 U S2 154.92(19) .
B2 U S2 89.1(2) .
B1 U S1 86.8(2) .
B2 U S1 153.9(2) .
S2 U S1 77.95(5) .
B1 U P1 85.66(19) .
B2 U P1 84.7(2) .
S2 U P1 70.48(5) .
S1 U P1 69.70(5) .
P2 S1 U 114.81(9) .
P3 S2 U 112.45(9) .
C5 P1 C1 99.9(3) .
C5 P1 C6 102.3(3) .
C1 P1 C6 102.0(3) .
C5 P1 U 117.5(2) .
C1 P1 U 118.0(2) .
C6 P1 U 114.5(2) .
C1 P2 C13 110.3(3) .
C1 P2 C7 113.1(3) .
C13 P2 C7 106.8(3) .
C1 P2 S1 111.0(2) .
C13 P2 S1 107.0(2) .
C7 P2 S1 108.4(2) .
C5 P3 C37 111.7(3) .
C5 P3 C31 110.2(3) .
C37 P3 C31 107.8(3) .
C5 P3 S2 111.5(2) .
C37 P3 S2 109.5(2) .
C31 P3 S2 106.0(2) .
C2 C1 P2 125.4(5) .
C2 C1 P1 115.6(5) .
P2 C1 P1 117.3(4) .
C3 C2 C1 122.2(6) .
C3 C2 C19 117.6(6) .
C1 C2 C19 120.2(6) .
C2 C3 C4 124.7(6) .
C5 C4 C3 121.8(6) .
C5 C4 C25 122.8(6) .
C3 C4 C25 115.4(6) .
C4 C5 P3 124.0(5) .
C4 C5 P1 117.9(5) .
P3 C5 P1 116.2(4) .
C8 C7 C12 119.9(7) .
C8 C7 P2 119.4(6) .
C12 C7 P2 120.5(6) .
C7 C8 C9 119.8(7) .
C10 C9 C8 119.5(8) .
C11 C10 C9 120.3(7) .
C10 C11 C12 120.8(8) .
C11 C12 C7 119.6(7) .
C14 C13 C18 120.3(7) .
C14 C13 P2 122.7(6) .
C18 C13 P2 117.0(6) .
C15 C14 C13 118.6(7) .
C16 C15 C14 121.3(8) .
C15 C16 C17 119.8(8) .
C16 C17 C18 120.8(8) .
C17 C18 C13 119.0(8) .
C24 C19 C20 118.7(6) .
C24 C19 C2 119.5(6) .
C20 C19 C2 121.6(6) .
C21 C20 C19 120.4(7) .
C22 C21 C20 120.4(7) .
C21 C22 C23 119.6(7) .
C24 C23 C22 120.5(7) .
C23 C24 C19 120.3(7) .
C30 C25 C26 117.9(7) .
C30 C25 C4 121.0(7) .
C26 C25 C4 121.1(7) .
C27 C26 C25 120.5(7) .
C26 C27 C28 121.4(8) .
C27 C28 C29 118.2(7) .
C30 C29 C28 120.3(8) .
C29 C30 C25 121.6(7) .
C32 C31 C36 118.9(7) .
C32 C31 P3 124.6(6) .
C36 C31 P3 116.5(5) .
C31 C32 C33 120.5(7) .
C34 C33 C32 119.7(7) .
C33 C34 C35 121.0(7) .
C36 C35 C34 118.7(7) .
C35 C36 C31 121.2(7) .
C42 C37 C38 119.6(7) .
C42 C37 P3 120.6(5) .
C38 C37 P3 119.4(6) .
C39 C38 C37 119.1(7) .
C40 C39 C38 120.6(7) .
C39 C40 C41 120.6(8) .
C42 C41 C40 119.1(8) .
C37 C42 C41 120.9(7) .
C47 C43 C44 107.8(7) .
C47 C43 C48 126.7(8) .
C44 C43 C48 125.1(8) .
C45 C44 C43 108.4(7) .
C45 C44 C49 126.0(7) .
C43 C44 C49 125.3(8) .
C44 C45 C46 105.7(7) .
C44 C45 C50 127.1(7) .
C46 C45 C50 126.4(8) .
C47 C46 C45 109.7(7) .
C47 C46 C51 126.8(7) .
C45 C46 C51 122.2(8) .
C46 C47 C43 108.5(7) .
C46 C47 C52 124.0(8) .
C43 C47 C52 127.2(8) .
C58 C53 C54 112.5(9) .
C55 C54 C53 112.1(9) .
C56 C55 C54 113.5(9) .
C55 C56 C57 112.8(9) .
C58 C57 C56 110.9(8) .
C53 C58 C57 113.2(9) .
C60 C59 C64 110.8(8) .
C59 C60 C61 110.8(8) .
C62 C61 C60 110.2(8) .
C61 C62 C63 112.4(8) .
C64 C63 C62 110.8(9) .
C63 C64 C59 111.6(8) .
C70 C65 C66 109.1(12) .
C67 C66 C65 114.0(13) .
C68 C67 C66 112.5(11) .
C67 C68 C69 112.2(11) .
C70 C69 C68 110.8(10) .
C65 C70 C69 113.8(11) .
C76 C71 C72 112.1(11) .
C71 C72 C73 110.8(10) .
C74 C73 C72 110.7(10) .
C73 C74 C75 113.1(10) .
C76 C75 C74 111.1(10) .
C71 C76 C75 112.5(10) .
C79 C77 C78 112.1(7) 2_667
C79 C78 C77 111.5(7) .
C77 C79 C78 110.7(7) 2_667

loop_
_geom_bond_atom_site_label_1
_geom_bond_atom_site_label_2
_geom_bond_distance
_geom_bond_site_symmetry_2
U B1 2.577(8) .
U B2 2.575(10) .
U C46 2.750(8) .
U C44 2.749(7) .
U C43 2.755(7) .
U C45 2.762(7) .
U C47 2.773(8) .
U S2 2.8781(18) .
U S1 2.8793(19) .
U P1 2.9853(18) .
S1 P2 2.011(2) .
S2 P3 2.011(3) .
P1 C5 1.792(7) .
P1 C1 1.794(7) .
P1 C6 1.826(7) .
P2 C1 1.753(7) .
P2 C13 1.825(7) .
P2 C7 1.828(7) .
P3 C5 1.778(7) .
P3 C37 1.806(7) .
P3 C31 1.814(7) .
C1 C2 1.425(9) .
C2 C3 1.387(9) .
C2 C19 1.495(9) .
C3 C4 1.418(10) .
C4 C5 1.388(10) .
C4 C25 1.492(10) .
C7 C8 1.378(10) .
C7 C12 1.395(10) .
C8 C9 1.400(10) .
C9 C10 1.381(12) .
C10 C11 1.368(12) .
C11 C12 1.375(11) .
C13 C14 1.400(10) .
C13 C18 1.401(10) .
C14 C15 1.385(10) .
C15 C16 1.376(12) .
C16 C17 1.375(12) .
C17 C18 1.386(11) .
C19 C24 1.401(9) .
C19 C20 1.404(9) .
C20 C21 1.394(10) .
C21 C22 1.380(10) .
C22 C23 1.397(10) .
C23 C24 1.388(10) .
C25 C30 1.389(10) .
C25 C26 1.402(10) .
C26 C27 1.381(10) .
C27 C28 1.388(11) .
C28 C29 1.400(12) .
C29 C30 1.383(10) .
C31 C32 1.374(9) .
C31 C36 1.397(10) .
C32 C33 1.385(10) .
C33 C34 1.376(12) .
C34 C35 1.381(11) .
C35 C36 1.377(10) .
C37 C42 1.381(10) .
C37 C38 1.407(10) .
C38 C39 1.386(11) .
C39 C40 1.376(11) .
C40 C41 1.390(11) .
C41 C42 1.386(10) .
C43 C47 1.400(12) .
C43 C44 1.439(11) .
C43 C48 1.509(12) .
C44 C45 1.417(11) .
C44 C49 1.514(11) .
C45 C46 1.444(10) .
C45 C50 1.483(11) .
C46 C47 1.386(12) .
C46 C51 1.522(12) .
C47 C52 1.501(11) .
C53 C58 1.487(14) .
C53 C54 1.522(13) .
C54 C55 1.498(14) .
C55 C56 1.454(14) .
C56 C57 1.535(13) .
C57 C58 1.506(14) .
C59 C60 1.525(14) .
C59 C64 1.531(13) .
C60 C61 1.530(14) .
C61 C62 1.512(13) .
C62 C63 1.525(12) .
C63 C64 1.508(13) .
C65 C70 1.499(17) .
C65 C66 1.574(19) .
C66 C67 1.504(19) .
C67 C68 1.453(16) .
C68 C69 1.519(14) .
C69 C70 1.520(15) .
C71 C76 1.476(16) .
C71 C72 1.525(15) .
C72 C73 1.530(15) .
C73 C74 1.478(16) .
C74 C75 1.504(15) .
C75 C76 1.498(15) .
C77 C79 1.521(12) 2_667
C77 C78 1.552(13) .
C78 C79 1.524(12) .
C79 C77 1.521(12) 2_667
